data_4339759
loop_
_publ_author_name
'Gao, Li-Bin'
'Kan, Jian'
'Fan, Yang'
'Zhang, Li-Yi'
'Liu, Sheng-Hua'
'Chen, Zhong-Ning'

_publ_section_title
;
 Wirelike dinuclear ruthenium complexes connected by
 bis(ethynyl)oligothiophene.
;
_journal_issue 14
_journal_name_full 'Inorganic chemistry'
_journal_page_first 5651
_journal_page_last 5664
_journal_paper_doi 10.1021/ic700412m
_journal_volume 46
_journal_year 2007
_chemical_formula_sum 'C114 H96 Cl4 N6 O4 P4 Ru2 S2'
_chemical_formula_weight 2145.91
_chemical_name_systematic
; 
 ? 
;
_space_group_IT_number 2
_symmetry_cell_setting triclinic
_symmetry_space_group_name_Hall '-P 1'
_symmetry_space_group_name_H-M 'P -1'
_atom_sites_solution_hydrogens geom
_atom_sites_solution_primary direct
_atom_sites_solution_secondary difmap
_audit_creation_method SHELXL-97
_cell_angle_alpha 81.008(8)
_cell_angle_beta 82.970(9)
_cell_angle_gamma 82.577(7)
_cell_formula_units_Z 1
_cell_length_a 10.330(4)
_cell_length_b 13.537(5)
_cell_length_c 19.439(6)
_cell_measurement_temperature 293(2)
_cell_volume 2647.9(16)
_computing_cell_refinement 'Bruker XSCANS'
_computing_data_collection 'Bruker XSCANS'
_computing_data_reduction 'Bruker SHELXTL'
_computing_molecular_graphics 'Bruker SHELXTL'
_computing_publication_material 'Bruker SHELXTL'
_computing_structure_refinement 'SHELXL-97 (Sheldrick, 1997)'
_computing_structure_solution 'SHELXS-97 (Sheldrick, 1990)'
_diffrn_ambient_temperature 293(2)
_diffrn_measured_fraction_theta_full 0.989
_diffrn_measured_fraction_theta_max 0.989
_diffrn_measurement_device_type 'Bruker P4'
_diffrn_measurement_method '\w scans'
_diffrn_radiation_monochromator graphite
_diffrn_radiation_source 'fine-focus sealed tube'
_diffrn_radiation_type MoK\a
_diffrn_radiation_wavelength 0.71073
_diffrn_reflns_av_R_equivalents 0.0385
_diffrn_reflns_av_sigmaI/netI 0.0656
_diffrn_reflns_limit_h_max 12
_diffrn_reflns_limit_h_min -12
_diffrn_reflns_limit_k_max 16
_diffrn_reflns_limit_k_min -15
_diffrn_reflns_limit_l_max 22
_diffrn_reflns_limit_l_min -23
_diffrn_reflns_number 17020
_diffrn_reflns_theta_full 25.00
_diffrn_reflns_theta_max 25.00
_diffrn_reflns_theta_min 2.00
_exptl_absorpt_coefficient_mu 0.541
_exptl_absorpt_correction_type none
_exptl_crystal_colour dark
_exptl_crystal_density_diffrn 1.346
_exptl_crystal_density_method 'not measured'
_exptl_crystal_description prism
_exptl_crystal_F_000 1102
_exptl_crystal_size_max 0.44
_exptl_crystal_size_mid 0.27
_exptl_crystal_size_min 0.10
_refine_diff_density_max 1.184
_refine_diff_density_min -0.907
_refine_diff_density_rms 0.211
_refine_ls_extinction_method none
_refine_ls_goodness_of_fit_ref 1.106
_refine_ls_hydrogen_treatment constr
_refine_ls_matrix_type full
_refine_ls_number_parameters 613
_refine_ls_number_reflns 9221
_refine_ls_number_restraints 6
_refine_ls_restrained_S_all 1.106
_refine_ls_R_factor_all 0.0934
_refine_ls_R_factor_gt 0.0671
_refine_ls_shift/su_max 0.000
_refine_ls_shift/su_mean 0.000
_refine_ls_structure_factor_coef Fsqd
_refine_ls_weighting_details 'calc w=1/[\s^2^(Fo^2^)+(0.1283P)^2^+3.6758P] where P=(Fo^2^+2Fc^2^)/3'
_refine_ls_weighting_scheme calc
_refine_ls_wR_factor_gt 0.2043
_refine_ls_wR_factor_ref 0.2376
_reflns_number_gt 7001
_reflns_number_total 9221
_reflns_threshold_expression >2sigma(I)
_cod_data_source_file ic700412m-file001.cif
_cod_data_source_block compound_2
_cod_depositor_comments
;
The following automatic conversions were performed:

'_symmetry_cell_setting' value 'Triclinic' changed to 'triclinic'
according to
/usr/data/users/saulius/automatic-downloads/retrospective/ACS/lib/dictionaries/cif_core.dic
dictionary named 'cif_core.dic' version 2.4.2 from 2011-04-26.

Automatic conversion script
Id: cif_fix_values 2281 2013-09-26 08:29:07Z andrius 
;
_cod_original_cell_volume 2648.0(15)
_cod_original_sg_symbol_H-M P-1
_cod_database_code 4339759

loop_
_symmetry_equiv_pos_as_xyz
'x, y, z'
'-x, -y, -z'

loop_
_atom_site_label
_atom_site_type_symbol
_atom_site_fract_x
_atom_site_fract_y
_atom_site_fract_z
_atom_site_U_iso_or_equiv
_atom_site_adp_type
_atom_site_occupancy
_atom_site_symmetry_multiplicity
_atom_site_calc_flag
_atom_site_refinement_flags
Ru Ru 0.12179(5) 0.27191(3) 0.26204(2) 0.0445(2) Uani 1 1 d .
Cl1 Cl -1.4372(5) 0.2542(3) 0.61685(18) 0.1526(15) Uani 1 1 d .
Cl2 Cl -1.5211(4) 0.2824(4) 0.78235(19) 0.1709(18) Uani 1 1 d .
S S 0.34893(18) 0.44673(18) 0.45054(10) 0.0726(6) Uani 1 1 d .
P1 P 0.03547(16) 0.43880(12) 0.22380(8) 0.0471(4) Uani 1 1 d .
P2 P 0.24376(16) 0.11672(11) 0.29842(8) 0.0471(4) Uani 1 1 d .
O1 O 0.1892(4) 0.2643(3) 0.1545(2) 0.0552(11) Uani 1 1 d .
O01 O 0.3435(7) 0.9100(4) 0.0219(4) 0.109(2) Uani 1 1 d .
N1 N -0.0099(5) 0.2552(4) 0.3510(3) 0.0561(13) Uani 1 1 d .
N2 N -0.0172(5) 0.2097(4) 0.2270(3) 0.0533(13) Uani 1 1 d .
N3 N -0.0066(6) 0.1918(4) 0.1594(3) 0.0618(14) Uani 1 1 d .
C1 C 0.2615(6) 0.3296(4) 0.3031(3) 0.0492(14) Uani 1 1 d .
C01 C -1.3398(17) 0.2909(17) 0.6605(11) 0.201(10) Uani 1 1 d .
H01A H -1.2859 0.3363 0.6296 0.241 Uiso 1 1 calc R
H01B H -1.2820 0.2332 0.6792 0.241 Uiso 1 1 calc R
C2 C 0.3390(7) 0.3589(5) 0.3343(3) 0.0558(16) Uani 1 1 d .
C02 C -1.410(3) 0.3460(14) 0.7228(11) 0.238(13) Uani 1 1 d .
H02A H -1.4556 0.4092 0.7030 0.285 Uiso 1 1 calc R
H02B H -1.3424 0.3621 0.7485 0.285 Uiso 1 1 calc R
C3 C 0.4190(7) 0.3959(5) 0.3763(3) 0.0558(15) Uani 1 1 d .
C4 C 0.5498(8) 0.3987(8) 0.3706(4) 0.089(3) Uani 1 1 d .
H4A H 0.6068 0.3726 0.3354 0.106 Uiso 1 1 calc R
C5 C 0.5925(8) 0.4446(8) 0.4230(4) 0.086(3) Uani 1 1 d .
H5A H 0.6801 0.4527 0.4244 0.103 Uiso 1 1 calc R
C6 C 0.4960(7) 0.4757(5) 0.4706(3) 0.0549(15) Uani 1 1 d .
C11 C -0.0048(9) 0.2792(6) 0.4151(4) 0.078(2) Uani 1 1 d .
H11A H 0.0662 0.3104 0.4228 0.093 Uiso 1 1 calc R
C12 C -0.1005(12) 0.2595(9) 0.4700(5) 0.112(4) Uani 1 1 d .
H12A H -0.0935 0.2775 0.5135 0.134 Uiso 1 1 calc R
C13 C -0.2053(11) 0.2135(9) 0.4600(6) 0.116(4) Uani 1 1 d .
H13A H -0.2707 0.1997 0.4964 0.140 Uiso 1 1 calc R
C14 C -0.2120(9) 0.1882(8) 0.3952(5) 0.097(3) Uani 1 1 d .
H14A H -0.2821 0.1557 0.3878 0.116 Uiso 1 1 calc R
C15 C -0.1172(7) 0.2097(6) 0.3409(4) 0.0694(19) Uani 1 1 d .
C16 C -0.1180(7) 0.1856(6) 0.2706(4) 0.0678(19) Uani 1 1 d .
H16A H -0.1855 0.1553 0.2578 0.081 Uiso 1 1 calc R
C17 C 0.1029(8) 0.2233(5) 0.1276(3) 0.0630(18) Uani 1 1 d .
C18 C 0.1339(9) 0.2131(6) 0.0511(4) 0.077(2) Uani 1 1 d .
C19 C 0.2238(11) 0.2714(8) 0.0096(5) 0.100(3) Uani 1 1 d .
H19A H 0.2657 0.3147 0.0298 0.120 Uiso 1 1 calc R
C20 C 0.2516(14) 0.2657(11) -0.0613(5) 0.132(5) Uani 1 1 d .
H20A H 0.3101 0.3055 -0.0894 0.158 Uiso 1 1 calc R
C21 C 0.1882(15) 0.1978(12) -0.0892(6) 0.134(5) Uani 1 1 d .
H21A H 0.2067 0.1916 -0.1365 0.160 Uiso 1 1 calc R
C22 C 0.0990(17) 0.1397(10) -0.0483(6) 0.135(5) Uani 1 1 d .
H22A H 0.0585 0.0946 -0.0676 0.162 Uiso 1 1 calc R
C23 C 0.0714(11) 0.1497(8) 0.0208(5) 0.101(3) Uani 1 1 d .
H23A H 0.0089 0.1128 0.0481 0.121 Uiso 1 1 calc R
C101 C 0.1481(6) 0.5181(5) 0.1685(3) 0.0511(14) Uani 1 1 d .
C102 C 0.2774(7) 0.4830(6) 0.1508(4) 0.0709(19) Uani 1 1 d .
H10A H 0.3081 0.4166 0.1662 0.085 Uiso 1 1 calc R
C103 C 0.3616(8) 0.5456(7) 0.1103(4) 0.081(2) Uani 1 1 d .
H10B H 0.4491 0.5213 0.1000 0.098 Uiso 1 1 calc R
C104 C 0.3185(9) 0.6424(6) 0.0851(4) 0.077(2) Uani 1 1 d .
H10C H 0.3764 0.6844 0.0587 0.092 Uiso 1 1 calc R
C105 C 0.1899(9) 0.6768(6) 0.0990(5) 0.080(2) Uani 1 1 d .
H10D H 0.1588 0.7418 0.0804 0.096 Uiso 1 1 calc R
C106 C 0.1045(8) 0.6155(5) 0.1411(4) 0.0703(19) Uani 1 1 d .
H10E H 0.0170 0.6403 0.1508 0.084 Uiso 1 1 calc R
C111 C -0.0328(7) 0.5205(5) 0.2892(3) 0.0571(16) Uani 1 1 d .
C112 C -0.1461(8) 0.5899(6) 0.2821(5) 0.076(2) Uani 1 1 d .
H11B H -0.1911 0.5953 0.2428 0.092 Uiso 1 1 calc R
C113 C -0.1909(9) 0.6505(7) 0.3340(6) 0.092(3) Uani 1 1 d .
H11C H -0.2653 0.6965 0.3287 0.110 Uiso 1 1 calc R
C114 C -0.1279(10) 0.6433(7) 0.3920(5) 0.092(3) Uani 1 1 d .
H11D H -0.1605 0.6829 0.4267 0.111 Uiso 1 1 calc R
C115 C -0.0146(11) 0.5772(7) 0.3997(4) 0.088(3) Uani 1 1 d .
H11E H 0.0293 0.5730 0.4393 0.106 Uiso 1 1 calc R
C116 C 0.0338(8) 0.5167(6) 0.3479(4) 0.0704(19) Uani 1 1 d .
H11F H 0.1110 0.4737 0.3528 0.084 Uiso 1 1 calc R
C121 C -0.0974(6) 0.4405(5) 0.1699(3) 0.0537(15) Uani 1 1 d .
C122 C -0.2187(7) 0.4174(6) 0.2028(4) 0.0666(18) Uani 1 1 d .
H12B H -0.2340 0.4106 0.2513 0.080 Uiso 1 1 calc R
C123 C -0.3183(8) 0.4040(7) 0.1634(5) 0.084(2) Uani 1 1 d .
H12C H -0.4002 0.3899 0.1855 0.101 Uiso 1 1 calc R
C124 C -0.2943(9) 0.4121(7) 0.0917(5) 0.086(2) Uani 1 1 d .
H12D H -0.3595 0.4021 0.0653 0.103 Uiso 1 1 calc R
C125 C -0.1755(9) 0.4345(7) 0.0594(4) 0.085(2) Uani 1 1 d .
H12E H -0.1605 0.4402 0.0109 0.102 Uiso 1 1 calc R
C126 C -0.0768(8) 0.4490(6) 0.0969(4) 0.0670(18) Uani 1 1 d .
H12F H 0.0039 0.4644 0.0737 0.080 Uiso 1 1 calc R
C201 C 0.4104(7) 0.0931(5) 0.2548(4) 0.0570(16) Uani 1 1 d .
C202 C 0.4853(9) 0.0005(6) 0.2723(5) 0.088(3) Uani 1 1 d .
H20C H 0.4501 -0.0485 0.3058 0.106 Uiso 1 1 calc R
C203 C 0.6104(9) -0.0183(8) 0.2404(6) 0.103(3) Uani 1 1 d .
H20D H 0.6602 -0.0794 0.2528 0.123 Uiso 1 1 calc R
C204 C 0.6623(9) 0.0541(8) 0.1896(6) 0.093(3) Uani 1 1 d .
H20E H 0.7461 0.0410 0.1671 0.111 Uiso 1 1 calc R
C205 C 0.5897(9) 0.1451(7) 0.1725(5) 0.087(2) Uani 1 1 d .
H20F H 0.6246 0.1937 0.1386 0.104 Uiso 1 1 calc R
C206 C 0.4662(7) 0.1645(6) 0.2053(4) 0.0682(19) Uani 1 1 d .
H20G H 0.4187 0.2269 0.1940 0.082 Uiso 1 1 calc R
C211 C 0.1703(6) 0.0075(5) 0.2828(3) 0.0578(16) Uani 1 1 d D
C212 C 0.0896(14) -0.0474(9) 0.3317(5) 0.164(7) Uani 1 1 d D
H21B H 0.0767 -0.0324 0.3773 0.197 Uiso 1 1 calc R
C213 C 0.0269(14) -0.1237(10) 0.3157(6) 0.181(8) Uani 1 1 d D
H21C H -0.0235 -0.1613 0.3506 0.218 Uiso 1 1 calc R
C214 C 0.0395(10) -0.1439(7) 0.2480(5) 0.111(4) Uani 1 1 d D
H21D H -0.0048 -0.1934 0.2362 0.133 Uiso 1 1 calc R
C215 C 0.1186(11) -0.0898(7) 0.1981(5) 0.114(4) Uani 1 1 d D
H21E H 0.1273 -0.1023 0.1520 0.136 Uiso 1 1 calc R
C216 C 0.1853(11) -0.0171(7) 0.2160(4) 0.105(4) Uani 1 1 d D
H21F H 0.2419 0.0163 0.1819 0.126 Uiso 1 1 calc R
C221 C 0.2730(7) 0.0982(5) 0.3919(3) 0.0580(16) Uani 1 1 d .
C222 C 0.3859(9) 0.1230(7) 0.4106(4) 0.083(2) Uani 1 1 d .
H22B H 0.4522 0.1414 0.3758 0.100 Uiso 1 1 calc R
C223 C 0.4044(12) 0.1216(9) 0.4790(5) 0.108(3) Uani 1 1 d .
H22C H 0.4836 0.1377 0.4899 0.130 Uiso 1 1 calc R
C224 C 0.3093(13) 0.0969(8) 0.5319(5) 0.106(3) Uani 1 1 d .
H22D H 0.3242 0.0937 0.5785 0.128 Uiso 1 1 calc R
C225 C 0.1925(13) 0.0773(10) 0.5149(5) 0.121(4) Uani 1 1 d .
H22E H 0.1244 0.0639 0.5498 0.146 Uiso 1 1 calc R
C226 C 0.1758(11) 0.0773(9) 0.4453(4) 0.104(3) Uani 1 1 d .
H22F H 0.0959 0.0627 0.4343 0.125 Uiso 1 1 calc R

loop_
_atom_site_aniso_label
_atom_site_aniso_U_11
_atom_site_aniso_U_22
_atom_site_aniso_U_33
_atom_site_aniso_U_23
_atom_site_aniso_U_13
_atom_site_aniso_U_12
Ru 0.0508(3) 0.0444(3) 0.0428(3) -0.0150(2) -0.0083(2) -0.0087(2)
Cl1 0.212(4) 0.135(3) 0.096(2) -0.0170(19) 0.012(2) 0.009(3)
Cl2 0.174(4) 0.247(5) 0.105(2) -0.047(3) 0.014(2) -0.077(4)
S 0.0584(10) 0.1089(16) 0.0646(11) -0.0395(10) -0.0058(8) -0.0295(10)
P1 0.0496(9) 0.0460(8) 0.0490(8) -0.0150(7) -0.0076(7) -0.0054(7)
P2 0.0544(9) 0.0421(8) 0.0480(8) -0.0117(6) -0.0071(7) -0.0098(7)
O1 0.063(3) 0.061(3) 0.046(2) -0.017(2) -0.011(2) -0.007(2)
O01 0.114(5) 0.059(3) 0.143(6) 0.012(3) 0.031(4) -0.042(3)
N1 0.065(3) 0.053(3) 0.053(3) -0.018(2) 0.001(3) -0.010(3)
N2 0.060(3) 0.049(3) 0.056(3) -0.015(2) -0.018(3) -0.006(2)
N3 0.068(4) 0.064(3) 0.062(3) -0.023(3) -0.023(3) -0.010(3)
C1 0.061(4) 0.045(3) 0.043(3) -0.013(3) -0.007(3) -0.006(3)
C01 0.152(14) 0.27(2) 0.175(16) 0.075(17) -0.041(13) -0.115(16)
C2 0.063(4) 0.055(4) 0.057(4) -0.019(3) -0.014(3) -0.014(3)
C02 0.41(4) 0.169(17) 0.169(16) 0.040(14) -0.11(2) -0.16(2)
C3 0.064(4) 0.058(4) 0.052(3) -0.015(3) -0.012(3) -0.015(3)
C4 0.060(5) 0.143(8) 0.079(5) -0.059(5) 0.001(4) -0.029(5)
C5 0.057(4) 0.131(8) 0.086(5) -0.054(5) -0.008(4) -0.031(5)
C6 0.057(4) 0.062(4) 0.052(3) -0.013(3) -0.012(3) -0.017(3)
C11 0.102(6) 0.075(5) 0.061(4) -0.027(4) 0.015(4) -0.027(4)
C12 0.140(9) 0.118(8) 0.082(6) -0.044(6) 0.034(6) -0.040(7)
C13 0.110(8) 0.131(9) 0.107(8) -0.038(7) 0.048(6) -0.037(7)
C14 0.074(6) 0.110(7) 0.106(7) -0.024(6) 0.024(5) -0.032(5)
C15 0.060(4) 0.070(5) 0.080(5) -0.015(4) 0.002(4) -0.015(4)
C16 0.058(4) 0.070(5) 0.082(5) -0.012(4) -0.020(4) -0.018(4)
C17 0.086(5) 0.056(4) 0.051(4) -0.017(3) -0.027(4) 0.007(4)
C18 0.105(6) 0.076(5) 0.055(4) -0.029(4) -0.028(4) 0.015(5)
C19 0.129(8) 0.109(7) 0.065(5) -0.035(5) -0.004(5) 0.003(7)
C20 0.156(11) 0.167(12) 0.063(6) -0.033(7) 0.001(6) 0.024(9)
C21 0.166(13) 0.173(13) 0.062(6) -0.054(8) -0.033(7) 0.048(10)
C22 0.206(15) 0.128(10) 0.085(8) -0.056(7) -0.065(9) 0.022(10)
C23 0.145(9) 0.098(7) 0.074(5) -0.042(5) -0.045(6) 0.004(6)
C101 0.054(4) 0.051(3) 0.054(3) -0.018(3) -0.008(3) -0.009(3)
C102 0.061(4) 0.073(5) 0.076(5) 0.000(4) -0.012(4) -0.008(4)
C103 0.058(4) 0.093(6) 0.087(6) 0.004(5) -0.001(4) -0.012(4)
C104 0.092(6) 0.072(5) 0.070(5) -0.004(4) -0.008(4) -0.033(5)
C105 0.101(7) 0.051(4) 0.087(6) -0.011(4) -0.004(5) -0.011(4)
C106 0.074(5) 0.050(4) 0.084(5) -0.012(4) 0.005(4) -0.007(3)
C111 0.062(4) 0.050(4) 0.063(4) -0.020(3) 0.002(3) -0.012(3)
C112 0.068(5) 0.068(5) 0.094(6) -0.029(4) 0.000(4) 0.000(4)
C113 0.068(5) 0.082(6) 0.132(8) -0.058(6) 0.008(5) 0.001(4)
C114 0.105(7) 0.070(5) 0.105(7) -0.051(5) 0.037(6) -0.020(5)
C115 0.132(8) 0.078(5) 0.064(5) -0.038(4) -0.001(5) -0.021(6)
C116 0.086(5) 0.061(4) 0.069(4) -0.029(4) -0.008(4) -0.005(4)
C121 0.050(3) 0.051(3) 0.062(4) -0.013(3) -0.012(3) -0.002(3)
C122 0.056(4) 0.078(5) 0.069(4) -0.012(4) -0.013(3) -0.010(4)
C123 0.057(4) 0.097(6) 0.104(7) -0.019(5) -0.018(4) -0.019(4)
C124 0.079(6) 0.103(7) 0.085(6) -0.018(5) -0.036(5) -0.015(5)
C125 0.095(6) 0.104(7) 0.061(5) -0.012(4) -0.026(4) -0.018(5)
C126 0.070(5) 0.077(5) 0.059(4) -0.018(4) -0.011(3) -0.012(4)
C201 0.056(4) 0.057(4) 0.064(4) -0.023(3) -0.008(3) -0.010(3)
C202 0.082(6) 0.065(5) 0.109(7) -0.008(5) 0.001(5) 0.006(4)
C203 0.065(5) 0.094(7) 0.148(9) -0.043(7) -0.006(6) 0.017(5)
C204 0.063(5) 0.105(7) 0.117(7) -0.056(6) 0.014(5) -0.008(5)
C205 0.074(5) 0.092(6) 0.093(6) -0.025(5) 0.022(5) -0.023(5)
C206 0.069(5) 0.059(4) 0.078(5) -0.016(4) 0.005(4) -0.014(4)
C211 0.063(4) 0.045(3) 0.070(4) -0.014(3) -0.009(3) -0.012(3)
C212 0.208(14) 0.162(11) 0.151(10) -0.107(9) 0.100(10) -0.140(11)
C213 0.203(14) 0.180(13) 0.197(14) -0.125(12) 0.099(12) -0.151(12)
C214 0.109(8) 0.085(7) 0.160(11) -0.041(7) -0.032(7) -0.041(6)
C215 0.172(11) 0.093(7) 0.099(7) -0.040(6) -0.039(7) -0.048(7)
C216 0.175(10) 0.089(6) 0.070(5) -0.021(5) -0.020(6) -0.066(7)
C221 0.071(4) 0.051(4) 0.052(4) -0.008(3) -0.012(3) -0.003(3)
C222 0.091(6) 0.100(6) 0.067(5) -0.012(4) -0.030(4) -0.025(5)
C223 0.112(8) 0.144(10) 0.082(7) -0.022(6) -0.040(6) -0.026(7)
C224 0.146(10) 0.106(8) 0.066(6) -0.015(5) -0.032(6) 0.009(7)
C225 0.143(10) 0.173(12) 0.058(5) -0.011(6) 0.002(6) -0.071(9)
C226 0.113(7) 0.147(9) 0.059(5) 0.004(5) -0.016(5) -0.055(7)

loop_
_atom_type_symbol
_atom_type_description
_atom_type_scat_dispersion_real
_atom_type_scat_dispersion_imag
_atom_type_scat_source
C C 0.0033 0.0016 'International Tables Vol C Tables 4.2.6.8 and 6.1.1.4'
H H 0.0000 0.0000 'International Tables Vol C Tables 4.2.6.8 and 6.1.1.4'
N N 0.0061 0.0033 'International Tables Vol C Tables 4.2.6.8 and 6.1.1.4'
O O 0.0106 0.0060 'International Tables Vol C Tables 4.2.6.8 and 6.1.1.4'
P P 0.1023 0.0942 'International Tables Vol C Tables 4.2.6.8 and 6.1.1.4'
S S 0.1246 0.1234 'International Tables Vol C Tables 4.2.6.8 and 6.1.1.4'
Cl Cl 0.1484 0.1585 'International Tables Vol C Tables 4.2.6.8 and 6.1.1.4'
Ru Ru -1.2594 0.8363 'International Tables Vol C Tables 4.2.6.8 and 6.1.1.4'

loop_
_geom_angle_atom_site_label_1
_geom_angle_atom_site_label_2
_geom_angle_atom_site_label_3
_geom_angle
_geom_angle_site_symmetry_1
_geom_angle_site_symmetry_3
N2 Ru C1 176.6(2) . .
N2 Ru N1 79.3(2) . .
C1 Ru N1 98.0(2) . .
N2 Ru O1 75.7(2) . .
C1 Ru O1 107.0(2) . .
N1 Ru O1 155.0(2) . .
N2 Ru P1 94.59(16) . .
C1 Ru P1 87.73(18) . .
N1 Ru P1 94.49(16) . .
O1 Ru P1 85.98(13) . .
N2 Ru P2 94.48(16) . .
C1 Ru P2 83.40(18) . .
N1 Ru P2 91.50(16) . .
O1 Ru P2 92.02(13) . .
P1 Ru P2 169.92(6) . .
C6 S C3 93.8(3) . .
C101 P1 C121 103.6(3) . .
C101 P1 C111 100.9(3) . .
C121 P1 C111 104.5(3) . .
C101 P1 Ru 116.4(2) . .
C121 P1 Ru 110.7(2) . .
C111 P1 Ru 119.0(2) . .
C211 P2 C201 101.1(3) . .
C211 P2 C221 107.8(3) . .
C201 P2 C221 102.1(3) . .
C211 P2 Ru 113.6(2) . .
C201 P2 Ru 117.2(2) . .
C221 P2 Ru 113.6(2) . .
C17 O1 Ru 108.1(4) . .
C11 N1 C15 117.3(6) . .
C11 N1 Ru 130.3(5) . .
C15 N1 Ru 112.4(4) . .
C16 N2 N3 120.8(6) . .
C16 N2 Ru 118.2(4) . .
N3 N2 Ru 121.0(4) . .
C17 N3 N2 107.9(5) . .
C2 C1 Ru 172.9(6) . .
Cl1 C01 C02 113.6(14) . .
Cl1 C01 H01A 108.8 . .
C02 C01 H01A 108.8 . .
Cl1 C01 H01B 108.8 . .
C02 C01 H01B 108.8 . .
H01A C01 H01B 107.7 . .
C1 C2 C3 174.0(7) . .
C01 C02 Cl2 117.4(12) . .
C01 C02 H02A 107.9 . .
Cl2 C02 H02A 107.9 . .
C01 C02 H02B 107.9 . .
Cl2 C02 H02B 107.9 . .
H02A C02 H02B 107.2 . .
C4 C3 C2 131.2(7) . .
C4 C3 S 108.8(5) . .
C2 C3 S 120.0(5) . .
C3 C4 C5 114.0(7) . .
C3 C4 H4A 123.0 . .
C5 C4 H4A 123.0 . .
C6 C5 C4 114.5(7) . .
C6 C5 H5A 122.7 . .
C4 C5 H5A 122.7 . .
C5 C6 C6 129.3(8) . 2_666
C5 C6 S 108.8(5) . .
C6 C6 S 121.8(7) 2_666 .
N1 C11 C12 122.8(8) . .
N1 C11 H11A 118.6 . .
C12 C11 H11A 118.6 . .
C13 C12 C11 119.6(9) . .
C13 C12 H12A 120.2 . .
C11 C12 H12A 120.2 . .
C12 C13 C14 118.4(9) . .
C12 C13 H13A 120.8 . .
C14 C13 H13A 120.8 . .
C13 C14 C15 121.3(9) . .
C13 C14 H14A 119.4 . .
C15 C14 H14A 119.4 . .
C14 C15 N1 120.6(8) . .
C14 C15 C16 124.4(8) . .
N1 C15 C16 115.0(6) . .
N2 C16 C15 115.0(6) . .
N2 C16 H16A 122.5 . .
C15 C16 H16A 122.5 . .
O1 C17 N3 127.3(6) . .
O1 C17 C18 115.5(7) . .
N3 C17 C18 117.3(7) . .
C23 C18 C19 119.3(8) . .
C23 C18 C17 121.1(9) . .
C19 C18 C17 119.6(7) . .
C20 C19 C18 120.9(11) . .
C20 C19 H19A 119.5 . .
C18 C19 H19A 119.5 . .
C19 C20 C21 117.6(13) . .
C19 C20 H20A 121.2 . .
C21 C20 H20A 121.2 . .
C22 C21 C20 121.8(10) . .
C22 C21 H21A 119.1 . .
C20 C21 H21A 119.1 . .
C23 C22 C21 118.8(12) . .
C23 C22 H22A 120.6 . .
C21 C22 H22A 120.6 . .
C22 C23 C18 121.6(13) . .
C22 C23 H23A 119.2 . .
C18 C23 H23A 119.2 . .
C102 C101 C106 117.8(6) . .
C102 C101 P1 121.8(5) . .
C106 C101 P1 120.3(5) . .
C101 C102 C103 120.6(7) . .
C101 C102 H10A 119.7 . .
C103 C102 H10A 119.7 . .
C104 C103 C102 121.1(8) . .
C104 C103 H10B 119.5 . .
C102 C103 H10B 119.5 . .
C105 C104 C103 119.1(8) . .
C105 C104 H10C 120.4 . .
C103 C104 H10C 120.4 . .
C104 C105 C106 120.5(8) . .
C104 C105 H10D 119.7 . .
C106 C105 H10D 119.7 . .
C101 C106 C105 120.7(7) . .
C101 C106 H10E 119.6 . .
C105 C106 H10E 119.6 . .
C116 C111 C112 118.1(7) . .
C116 C111 P1 118.3(5) . .
C112 C111 P1 123.6(6) . .
C113 C112 C111 120.1(8) . .
C113 C112 H11B 120.0 . .
C111 C112 H11B 120.0 . .
C114 C113 C112 121.1(9) . .
C114 C113 H11C 119.4 . .
C112 C113 H11C 119.4 . .
C113 C114 C115 120.1(7) . .
C113 C114 H11D 120.0 . .
C115 C114 H11D 120.0 . .
C114 C115 C116 120.0(8) . .
C114 C115 H11E 120.0 . .
C116 C115 H11E 120.0 . .
C111 C116 C115 120.6(8) . .
C111 C116 H11F 119.7 . .
C115 C116 H11F 119.7 . .
C122 C121 C126 118.4(6) . .
C122 C121 P1 118.4(5) . .
C126 C121 P1 122.4(5) . .
C121 C122 C123 120.5(7) . .
C121 C122 H12B 119.8 . .
C123 C122 H12B 119.8 . .
C124 C123 C122 119.5(8) . .
C124 C123 H12C 120.2 . .
C122 C123 H12C 120.2 . .
C125 C124 C123 120.0(7) . .
C125 C124 H12D 120.0 . .
C123 C124 H12D 120.0 . .
C124 C125 C126 121.4(8) . .
C124 C125 H12E 119.3 . .
C126 C125 H12E 119.3 . .
C125 C126 C121 120.1(7) . .
C125 C126 H12F 120.0 . .
C121 C126 H12F 120.0 . .
C206 C201 C202 118.3(7) . .
C206 C201 P2 122.1(6) . .
C202 C201 P2 119.7(6) . .
C203 C202 C201 120.5(9) . .
C203 C202 H20C 119.8 . .
C201 C202 H20C 119.8 . .
C202 C203 C204 119.8(9) . .
C202 C203 H20D 120.1 . .
C204 C203 H20D 120.1 . .
C205 C204 C203 120.0(8) . .
C205 C204 H20E 120.0 . .
C203 C204 H20E 120.0 . .
C206 C205 C204 120.1(9) . .
C206 C205 H20F 119.9 . .
C204 C205 H20F 119.9 . .
C205 C206 C201 121.3(8) . .
C205 C206 H20G 119.3 . .
C201 C206 H20G 119.3 . .
C216 C211 C212 116.4(7) . .
C216 C211 P2 118.6(5) . .
C212 C211 P2 124.7(5) . .
C211 C212 C213 122.6(8) . .
C211 C212 H21B 118.7 . .
C213 C212 H21B 118.7 . .
C214 C213 C212 119.7(9) . .
C214 C213 H21C 120.2 . .
C212 C213 H21C 120.2 . .
C215 C214 C213 118.9(8) . .
C215 C214 H21D 120.6 . .
C213 C214 H21D 120.6 . .
C214 C215 C216 120.4(8) . .
C214 C215 H21E 119.8 . .
C216 C215 H21E 119.8 . .
C211 C216 C215 121.9(7) . .
C211 C216 H21F 119.1 . .
C215 C216 H21F 119.1 . .
C222 C221 C226 116.4(7) . .
C222 C221 P2 120.0(6) . .
C226 C221 P2 122.6(6) . .
C221 C222 C223 121.6(9) . .
C221 C222 H22B 119.2 . .
C223 C222 H22B 119.2 . .
C222 C223 C224 121.5(10) . .
C222 C223 H22C 119.2 . .
C224 C223 H22C 119.2 . .
C225 C224 C223 118.4(9) . .
C225 C224 H22D 120.8 . .
C223 C224 H22D 120.8 . .
C224 C225 C226 119.4(10) . .
C224 C225 H22E 120.3 . .
C226 C225 H22E 120.3 . .
C221 C226 C225 122.4(9) . .
C221 C226 H22F 118.8 . .
C225 C226 H22F 118.8 . .

loop_
_geom_bond_atom_site_label_1
_geom_bond_atom_site_label_2
_geom_bond_distance
_geom_bond_site_symmetry_2
Ru N2 1.992(5) .
Ru C1 2.024(6) .
Ru N1 2.067(5) .
Ru O1 2.134(4) .
Ru P1 2.3597(18) .
Ru P2 2.3604(18) .
Cl1 C01 1.565(19) .
Cl2 C02 1.74(2) .
S C6 1.721(6) .
S C3 1.733(7) .
P1 C101 1.822(7) .
P1 C121 1.822(6) .
P1 C111 1.832(6) .
P2 C211 1.828(6) .
P2 C201 1.836(7) .
P2 C221 1.851(7) .
O1 C17 1.307(8) .
N1 C11 1.345(9) .
N1 C15 1.383(9) .
N2 C16 1.302(9) .
N2 N3 1.362(7) .
N3 C17 1.310(10) .
C1 C2 1.201(8) .
C01 C02 1.57(3) .
C01 H01A 0.9700 .
C01 H01B 0.9700 .
C2 C3 1.416(8) .
C02 H02A 0.9700 .
C02 H02B 0.9700 .
C3 C4 1.347(10) .
C4 C5 1.413(10) .
C4 H4A 0.9300 .
C5 C6 1.348(10) .
C5 H5A 0.9300 .
C6 C6 1.420(12) 2_666
C11 C12 1.382(12) .
C11 H11A 0.9300 .
C12 C13 1.364(15) .
C12 H12A 0.9300 .
C13 C14 1.368(14) .
C13 H13A 0.9300 .
C14 C15 1.372(11) .
C14 H14A 0.9300 .
C15 C16 1.454(11) .
C16 H16A 0.9300 .
C17 C18 1.505(10) .
C18 C23 1.376(12) .
C18 C19 1.394(14) .
C19 C20 1.385(13) .
C19 H19A 0.9300 .
C20 C21 1.402(19) .
C20 H20A 0.9300 .
C21 C22 1.383(19) .
C21 H21A 0.9300 .
C22 C23 1.363(15) .
C22 H22A 0.9300 .
C23 H23A 0.9300 .
C101 C102 1.379(10) .
C101 C106 1.382(10) .
C102 C103 1.382(11) .
C102 H10A 0.9300 .
C103 C104 1.363(12) .
C103 H10B 0.9300 .
C104 C105 1.358(12) .
C104 H10C 0.9300 .
C105 C106 1.391(11) .
C105 H10D 0.9300 .
C106 H10E 0.9300 .
C111 C116 1.394(10) .
C111 C112 1.410(10) .
C112 C113 1.397(11) .
C112 H11B 0.9300 .
C113 C114 1.354(14) .
C113 H11C 0.9300 .
C114 C115 1.388(13) .
C114 H11D 0.9300 .
C115 C116 1.400(10) .
C115 H11E 0.9300 .
C116 H11F 0.9300 .
C121 C122 1.385(10) .
C121 C126 1.397(9) .
C122 C123 1.401(10) .
C122 H12B 0.9300 .
C123 C124 1.375(12) .
C123 H12C 0.9300 .
C124 C125 1.356(12) .
C124 H12D 0.9300 .
C125 C126 1.374(11) .
C125 H12E 0.9300 .
C126 H12F 0.9300 .
C201 C206 1.381(10) .
C201 C202 1.402(11) .
C202 C203 1.374(12) .
C202 H20C 0.9300 .
C203 C204 1.389(14) .
C203 H20D 0.9300 .
C204 C205 1.372(13) .
C204 H20E 0.9300 .
C205 C206 1.368(11) .
C205 H20F 0.9300 .
C206 H20G 0.9300 .
C211 C216 1.376(5) .
C211 C212 1.377(5) .
C212 C213 1.381(5) .
C212 H21B 0.9300 .
C213 C214 1.373(5) .
C213 H21C 0.9300 .
C214 C215 1.372(5) .
C214 H21D 0.9300 .
C215 C216 1.381(5) .
C215 H21E 0.9300 .
C216 H21F 0.9300 .
C221 C222 1.359(10) .
C221 C226 1.377(12) .
C222 C223 1.364(12) .
C222 H22B 0.9300 .
C223 C224 1.365(15) .
C223 H22C 0.9300 .
C224 C225 1.357(15) .
C224 H22D 0.9300 .
C225 C226 1.385(12) .
C225 H22E 0.9300 .
C226 H22F 0.9300 .
